data_4134580
loop_
_publ_author_name
'M Padial, Natalia'
'Lerma-Berlanga, Belen'
'Almora-Barrios, Neyvis'
'Castells-Gil, Javier'
'da Silva, Ivan'
'de la Mata, Mar\'ia'
'Molina, Sergio I.'
'Hern\'andez-Saz, Jes\'us'
'Platero-Prats, Ana E'
'Tatay, Sergio'
'Marti-Gastaldo, Carlos'

_publ_section_title
;
 Heterometallic titanium-organic frameworks by metal-induced dynamic
 topological transformations.
;
_journal_name_full 'Journal of the American Chemical Society'
_journal_paper_doi 10.1021/jacs.0c00117
_journal_year 2020
_chemical_formula_moiety 'C306 H102 O272 Ti17 Co34, 118.8(O)'
_chemical_formula_sum 'C306 H102 Co34 O390.8 Ti17'
_chemical_formula_weight 12848.29
_chemical_name_mineral MUV-101(Co)
_space_group_IT_number 227
_space_group_name_Hall '-F 4vw 2vw 3'
_space_group_name_H-M_alt 'F d -3 m :2'
_symmetry_cell_setting cubic
_symmetry_space_group_name_Hall '-F 4vw 2vw 3'
_symmetry_space_group_name_H-M 'F d -3 m :2'
_cell_angle_alpha 90
_cell_angle_beta 90
_cell_angle_gamma 90
_cell_formula_units_Z 16
_cell_length_a 73.5784(8)
_cell_length_b 73.5784(8)
_cell_length_c 73.5784(8)
_cell_measurement_temperature 298
_cell_volume 398337(8)
_diffrn_ambient_temperature 298
_diffrn_measurement_device_type 'BL-04, MSPD at ALBA synchrotron'
_diffrn_radiation_type synchrotron
_diffrn_radiation_wavelength 0.44265540
_diffrn_source synchrotron
_exptl_crystal_density_diffrn 0.85705
_exptl_crystal_description powder
_pd_meas_scan_method cont
_pd_proc_ls_prof_R_factor 5.13397558
_pd_proc_ls_prof_wR_expected 3.94736611
_pd_proc_ls_prof_wR_factor 6.99701244
_pd_spec_mounting 'borosilicate capillary'
_pd_spec_mount_mode transmission
_pd_spec_shape cylinder
_refine_ls_goodness_of_fit_all 1.77257752
_refine_ls_R_factor_all 3.79004862
_refine_ls_shift/su_max 0.001
_cod_data_source_file ja0c00117_si_002.cif
_cod_data_source_block MUV-101(Co)
_cod_original_cell_volume 398338(13)
_cod_original_formula_sum 'C306 H102 O390.8 Ti17 Co34'
_cod_database_code 4134580

loop_
_space_group_symop_id
_space_group_symop_operation_xyz
1 x,y,z
2 -y,1/4+x,1/4+z
3 3/4-x,1/4-y,1/2+z
4 3/4+y,-x,3/4+z
5 x,1/4-y,1/4-z
6 3/4+y,1/4+x,1/2-z
7 3/4-x,y,3/4-z
8 -y,-x,-z
9 z,x,y
10 -x,1/4+z,1/4+y
11 3/4-z,1/4-x,1/2+y
12 3/4+x,-z,3/4+y
13 z,1/4-x,1/4-y
14 3/4+x,1/4+z,1/2-y
15 3/4-z,x,3/4-y
16 -x,-z,-y
17 y,z,x
18 -z,-y,-x
19 1/2-z,3/4+y,1/4+x
20 3/4+z,3/4+y,-x
21 1/4+z,-y,1/4+x
22 y,1/4-z,1/4-x
23 1/4-y,3/4-z,1/2+x
24 1/4-y,z,1/4-x
25 -x,-y,-z
26 y,3/4-x,3/4-z
27 1/4+x,3/4+y,1/2-z
28 1/4-y,x,1/4-z
29 -x,3/4+y,3/4+z
30 1/4-y,3/4-x,1/2+z
31 1/4+x,-y,1/4+z
32 y,x,z
33 -z,-x,-y
34 x,3/4-z,3/4-y
35 1/4+z,3/4+x,1/2-y
36 1/4-x,z,1/4-y
37 -z,3/4+x,3/4+y
38 1/4-x,3/4-z,1/2+y
39 1/4+z,-x,1/4+y
40 x,z,y
41 -y,-z,-x
42 z,y,x
43 1/2+z,1/4-y,3/4-x
44 1/4-z,1/4-y,x
45 3/4-z,y,3/4-x
46 -y,3/4+z,3/4+x
47 3/4+y,1/4+z,1/2-x
48 3/4+y,-z,3/4+x
49 x,1/2+y,1/2+z
50 -y,3/4+x,3/4+z
51 3/4-x,3/4-y,z
52 3/4+y,1/2-x,1/4+z
53 x,3/4-y,3/4-z
54 3/4+y,3/4+x,-z
55 3/4-x,1/2+y,1/4-z
56 -y,1/2-x,1/2-z
57 z,1/2+x,1/2+y
58 -x,3/4+z,3/4+y
59 3/4-z,3/4-x,y
60 3/4+x,1/2-z,1/4+y
61 z,3/4-x,3/4-y
62 3/4+x,3/4+z,-y
63 3/4-z,1/2+x,1/4-y
64 -x,1/2-z,1/2-y
65 y,1/2+z,1/2+x
66 -z,1/2-y,1/2-x
67 1/2-z,1/4+y,3/4+x
68 3/4+z,1/4+y,1/2-x
69 1/4+z,1/2-y,3/4+x
70 y,3/4-z,3/4-x
71 1/4-y,1/4-z,x
72 1/4-y,1/2+z,3/4-x
73 -x,1/2-y,1/2-z
74 y,1/4-x,1/4-z
75 1/4+x,1/4+y,-z
76 1/4-y,1/2+x,3/4-z
77 -x,1/4+y,1/4+z
78 1/4-y,1/4-x,z
79 1/4+x,1/2-y,3/4+z
80 y,1/2+x,1/2+z
81 -z,1/2-x,1/2-y
82 x,1/4-z,1/4-y
83 1/4+z,1/4+x,-y
84 1/4-x,1/2+z,3/4-y
85 -z,1/4+x,1/4+y
86 1/4-x,1/4-z,y
87 1/4+z,1/2-x,3/4+y
88 x,1/2+z,1/2+y
89 -y,1/2-z,1/2-x
90 z,1/2+y,1/2+x
91 1/2+z,3/4-y,1/4-x
92 1/4-z,3/4-y,1/2+x
93 3/4-z,1/2+y,1/4-x
94 -y,1/4+z,1/4+x
95 3/4+y,3/4+z,-x
96 3/4+y,1/2-z,1/4+x
97 1/2+x,y,1/2+z
98 1/2-y,1/4+x,3/4+z
99 1/4-x,1/4-y,z
100 1/4+y,-x,1/4+z
101 1/2+x,1/4-y,3/4-z
102 1/4+y,1/4+x,-z
103 1/4-x,y,1/4-z
104 1/2-y,-x,1/2-z
105 1/2+z,x,1/2+y
106 1/2-x,1/4+z,3/4+y
107 1/4-z,1/4-x,y
108 1/4+x,-z,1/4+y
109 1/2+z,1/4-x,3/4-y
110 1/4+x,1/4+z,-y
111 1/4-z,x,1/4-y
112 1/2-x,-z,1/2-y
113 1/2+y,z,1/2+x
114 1/2-z,-y,1/2-x
115 -z,3/4+y,3/4+x
116 1/4+z,3/4+y,1/2-x
117 3/4+z,-y,3/4+x
118 1/2+y,1/4-z,3/4-x
119 3/4-y,3/4-z,x
120 3/4-y,z,3/4-x
121 1/2-x,-y,1/2-z
122 1/2+y,3/4-x,1/4-z
123 3/4+x,3/4+y,-z
124 3/4-y,x,3/4-z
125 1/2-x,3/4+y,1/4+z
126 3/4-y,3/4-x,z
127 3/4+x,-y,3/4+z
128 1/2+y,x,1/2+z
129 1/2-z,-x,1/2-y
130 1/2+x,3/4-z,1/4-y
131 3/4+z,3/4+x,-y
132 3/4-x,z,3/4-y
133 1/2-z,3/4+x,1/4+y
134 3/4-x,3/4-z,y
135 3/4+z,-x,3/4+y
136 1/2+x,z,1/2+y
137 1/2-y,-z,1/2-x
138 1/2+z,y,1/2+x
139 z,1/4-y,1/4-x
140 3/4-z,1/4-y,1/2+x
141 1/4-z,y,1/4-x
142 1/2-y,3/4+z,1/4+x
143 1/4+y,1/4+z,-x
144 1/4+y,-z,1/4+x
145 1/2+x,1/2+y,z
146 1/2-y,3/4+x,1/4+z
147 1/4-x,3/4-y,1/2+z
148 1/4+y,1/2-x,3/4+z
149 1/2+x,3/4-y,1/4-z
150 1/4+y,3/4+x,1/2-z
151 1/4-x,1/2+y,3/4-z
152 1/2-y,1/2-x,-z
153 1/2+z,1/2+x,y
154 1/2-x,3/4+z,1/4+y
155 1/4-z,3/4-x,1/2+y
156 1/4+x,1/2-z,3/4+y
157 1/2+z,3/4-x,1/4-y
158 1/4+x,3/4+z,1/2-y
159 1/4-z,1/2+x,3/4-y
160 1/2-x,1/2-z,-y
161 1/2+y,1/2+z,x
162 1/2-z,1/2-y,-x
163 -z,1/4+y,1/4+x
164 1/4+z,1/4+y,-x
165 3/4+z,1/2-y,1/4+x
166 1/2+y,3/4-z,1/4-x
167 3/4-y,1/4-z,1/2+x
168 3/4-y,1/2+z,1/4-x
169 1/2-x,1/2-y,-z
170 1/2+y,1/4-x,3/4-z
171 3/4+x,1/4+y,1/2-z
172 3/4-y,1/2+x,1/4-z
173 1/2-x,1/4+y,3/4+z
174 3/4-y,1/4-x,1/2+z
175 3/4+x,1/2-y,1/4+z
176 1/2+y,1/2+x,z
177 1/2-z,1/2-x,-y
178 1/2+x,1/4-z,3/4-y
179 3/4+z,1/4+x,1/2-y
180 3/4-x,1/2+z,1/4-y
181 1/2-z,1/4+x,3/4+y
182 3/4-x,1/4-z,1/2+y
183 3/4+z,1/2-x,1/4+y
184 1/2+x,1/2+z,y
185 1/2-y,1/2-z,-x
186 1/2+z,1/2+y,x
187 z,3/4-y,3/4-x
188 3/4-z,3/4-y,x
189 1/4-z,1/2+y,3/4-x
190 1/2-y,1/4+z,3/4+x
191 1/4+y,3/4+z,1/2-x
192 1/4+y,1/2-z,3/4+x

loop_
_atom_site_label
_atom_site_type_symbol
_atom_site_symmetry_multiplicity
_atom_site_fract_x
_atom_site_fract_y
_atom_site_fract_z
_atom_site_occupancy
_atom_site_B_iso_or_equiv
Ow1 O 192 0.195(2) 0.2128(18) 0.2750(18) 1.00(10) 14(3)
Ow2 O 192 0.124(2) 0.147(2) 0.464(3) 0.90(9) 14(3)
Ow3 O 192 0.335(2) 0.048(2) 0.472(2) 1.00(11) 14(3)
Ow4 O 192 0.9733(17) 0.0539(16) 0.019(2) 1.00(6) 14(3)
Ow5 O 192 0.0374(19) 0.367(2) 0.4365(18) 1.00(9) 14(3)
Ow6 O 192 0.6272(17) 0.748(2) 0.6015(15) 1.00(8) 14(3)
Ow7 O 192 0.4431(19) 0.770(2) 0.600(2) 1.00(12) 14(3)
Ow8 O 192 0.058(2) 0.8605(19) 0.582(2) 1.00(9) 14(3)
Ow9 O 192 0.0098(19) 0.877(2) 0.576(2) 1.00(11) 14(3)
Ow10 O 192 0.0693(19) 0.822(2) 0.5884(18) 1.00(11) 14(3)
Ti25 Ti 192 0.4123(4) 0.6159(5) 0.0132(5) 0.3333333 1.8(4)
Ti26 Ti 192 0.2969(5) 0.5575(5) 0.0222(5) 0.3333333 1.8(4)
Ti58 Ti 96 0.2862(7) 0.5696(5) 0.0696(5) 0.3333333 1.8(4)
Ti67 Ti 96 0.3864(7) 0.6074(5) 0.1426(5) 0.3333333 1.8(4)
Ti71 Ti 96 0.1608(5) 0.5892(5) 0.0549(7) 0.3333333 1.8(4)
Ti73 Ti 96 0.4285(5) 0.5715(5) 0 0.3333333 1.8(4)
Ti76 Ti 48 0.3488(10) 0.625 0.125 0.3333333 1.8(4)
Co25 Co 192 0.4123(4) 0.6159(5) 0.0132(5) 0.6666667 1.8(4)
Co26 Co 192 0.2969(5) 0.5575(5) 0.0222(5) 0.6666667 1.8(4)
Co58 Co 96 0.2862(7) 0.5696(5) 0.0696(5) 0.6666667 1.8(4)
Co67 Co 96 0.3864(7) 0.6074(5) 0.1426(5) 0.6666667 1.8(4)
Co71 Co 96 0.1608(5) 0.5892(5) 0.0549(7) 0.6666667 1.8(4)
Co73 Co 96 0.4285(5) 0.5715(5) 0 0.6666667 1.8(4)
Co76 Co 48 0.3488(10) 0.625 0.125 0.6666667 1.8(4)
O59 O 96 0.295(3) 0.5497(19) 0.0497(19) 1 1.8(4)
O74 O 96 0.4080(16) 0.5920(16) 0 1 1.8(4)
O77 O 48 0.377(4) 0.625 0.125 1 1.8(4)
O79 O 32 0.173(2) 0.577(2) 0.077(2) 1 1.8(4)
O29 O 192 0.2986(16) 0.5657(17) -0.0057(18) 1 1.8(4)
O60 O 96 0.277(2) 0.5872(18) 0.0872(18) 1 1.8(4)
O68 O 96 0.399(3) 0.5903(19) 0.1597(19) 1 1.8(4)
O72 O 96 0.1469(17) 0.6031(17) 0.034(2) 1 1.8(4)
O78 O 48 0.322(4) 0.625 0.125 1 1.8(4)
O34 O 192 0.4158(18) 0.6389(16) 0.0264(18) 1 1.8(4)
O75 O 96 0.4473(17) 0.5527(17) 0 1 1.8(4)
C10 C 192 0.3316(6) 0.5985(5) 0.0488(5) 1 1.8(4)
C11 C 192 0.3358(5) 0.6073(5) 0.0659(5) 1 1.8(4)
C13 C 192 0.3529(5) 0.6168(4) 0.0681(5) 1 1.8(4)
C14 C 192 0.3658(6) 0.6175(5) 0.0532(5) 1 1.8(4)
C16 C 192 0.3616(5) 0.6087(5) 0.0361(5) 1 1.8(4)
C17 C 192 0.3444(5) 0.5992(4) 0.0339(5) 1 1.8(4)
H12 H 192 0.3276(6) 0.6069(6) 0.0754(6) 1 1.8(4)
H15 H 192 0.3767(6) 0.6235(5) 0.0546(6) 1 1.8(4)
H18 H 192 0.3417(7) 0.5936(5) 0.0231(6) 1 1.8(4)
C23 C 192 0.3755(7) 0.6094(7) 0.0200(7) 1 1.8(4)
O35 O 192 0.3900(10) 0.6174(15) 0.0234(10) 1 1.8(4)
O38 O 192 0.3711(11) 0.6020(15) 0.0053(9) 1 1.8(4)
C24 C 192 0.3576(8) 0.6264(6) 0.0866(7) 1 1.8(4)
O39 O 192 0.3724(11) 0.6346(13) 0.0869(9) 1 1.8(4)
O43 O 192 0.3463(11) 0.6251(13) 0.0992(8) 1 1.8(4)
C9 C 192 0.3130(7) 0.5883(7) 0.0465(7) 1 1.8(4)
O44 O 192 0.3017(9) 0.5881(13) 0.0591(10) 1 1.8(4)
O31 O 192 0.3096(10) 0.5802(12) 0.0319(10) 1 1.8(4)
C3 C 192 0.4226(4) 0.5925(6) 0.0684(5) 1 1.8(4)
C2 C 192 0.4295(4) 0.5795(5) 0.0554(6) 1 1.8(4)
H4 H 192 0.4204(4) 0.6043(6) 0.0649(5) 1 1.8(4)
C1 C 192 0.4333(5) 0.5855(5) 0.0353(7) 1 1.8(4)
O41 O 192 0.4387(13) 0.5731(6) 0.0250(8) 1 1.8(4)
O37 O 192 0.4306(13) 0.6017(6) 0.0312(8) 1 1.8(4)
O40 O 192 0.408(2) 0.6170(9) 0.0962(8) 1 1.8(4)
C48b C 96 0.419(4) 0.587(3) 0.087(3) 1 1.8(4)
C46b C 96 0.433(5) 0.561(3) 0.061(3) 1 1.8(4)
H47b H 96 0.44(3) 0.553(16) 0.053(16) 1 1.8(4)
C49b C 96 0.412(5) 0.601(3) 0.101(3) 1 1.8(4)
C7 C 192 0.3575(8) 0.5449(5) 0.0208(5) 1 1.8(4)
C6 C 192 0.3770(8) 0.5430(5) 0.0189(5) 1 1.8(4)
H8 H 192 0.3513(8) 0.5532(5) 0.0137(5) 1 1.8(4)
C5 C 192 0.3876(8) 0.5551(6) 0.0048(6) 1 1.8(4)
O42 O 192 0.4044(9) 0.5528(11) 0.0046(11) 1 1.8(4)
O36 O 192 0.3786(9) 0.5657(11) -0.0049(11) 1 1.8(4)
O32 O 192 0.3181(10) 0.5467(17) 0.0259(16) 1 1.8(4)
C52b C 96 0.348(3) 0.534(3) 0.034(3) 1 1.8(4)
C50b C 96 0.387(3) 0.530(3) 0.030(3) 1 1.8(4)
H51b H 96 0.40(2) 0.53(2) 0.03(2) 1 1.8(4)
C53b C 96 0.327(3) 0.536(3) 0.036(3) 1 1.8(4)
C21 C 192 0.2330(6) 0.5857(6) 0.0411(7) 1 1.8(4)
C20 C 192 0.2467(7) 0.5823(6) 0.0274(6) 1 1.8(4)
H22 H 192 0.2363(6) 0.5868(6) 0.0532(7) 1 1.8(4)
C19 C 192 0.2672(8) 0.5804(6) 0.0331(6) 1 1.8(4)
O33 O 192 0.2779(8) 0.5775(13) 0.0202(6) 1 1.8(4)
O45 O 192 0.2711(8) 0.5819(13) 0.0495(7) 1 1.8(4)
O27 O 192 0.1830(8) 0.593(2) 0.0462(7) 1 1.8(4)
C65b C 96 0.214(3) 0.588(4) 0.036(3) 1 1.8(4)
C63b C 96 0.242(3) 0.581(5) 0.008(3) 1 1.8(4)
C66b C 96 0.199(2) 0.591(5) 0.051(2) 1 1.8(4)
H64b H 96 0.250(15) 0.58(3) -0.000(15) 1 1.8(4)
O30 O 192 0.2881(13) 0.5323(11) 0.0112(12) 1 1.8(4)
C55b C 96 0.266(4) 0.509(3) 0.009(3) 1 1.8(4)
C54b C 96 0.282(4) 0.518(3) 0.018(3) 1 1.8(4)
H62b H 96 0.26(2) 0.53(2) -0.01(2) 1 1.8(4)
C61b C 96 0.258(4) 0.516(5) -0.008(4) 1 1.8(4)
O28 O 192 0.135(11) 0.586(13) 0.065(12) 1 1.8(4)
C69b C 96 0.101(4) 0.577(5) 0.101(4) 1 1.8(4)
C57b C 96 0.110(4) 0.586(4) 0.086(4) 1 1.8(4)
C56b C 96 0.128(5) 0.579(3) 0.079(3) 1 1.8(4)
H70b H 96 0.107(18) 0.57(3) 0.107(18) 1 1.8(4)

loop_
_geom_angle_atom_site_label_1
_geom_angle_atom_site_label_2
_geom_angle_atom_site_label_3
_geom_angle
_geom_angle_site_symmetry_1
_geom_angle_site_symmetry_2
_geom_angle_site_symmetry_3
_geom_angle_publ_flag
O34 Co25 O35 82(5) . . . no
O34 Co25 O37 92(4) . . . no
O34 Co25 O74 178(7) . . . no
O34 Co25 O36 82(5) . . 8_665 no
O34 Co25 O38 90(5) . . 8_665 no
O35 Co25 O37 110(4) . . . no
O35 Co25 O74 96(5) . . . no
O35 Co25 O36 163(5) . . 8_665 no
O35 Co25 O38 77(4) . . 8_665 no
O37 Co25 O74 88(3) . . . no
O36 Co25 O37 76(3) 8_665 . . no
O37 Co25 O38 173(4) . . 8_665 no
O36 Co25 O74 100(4) 8_665 . . no
O38 Co25 O74 90(4) 8_665 . . no
O36 Co25 O38 98(4) 8_665 . 8_665 no
O29 Co26 O30 84(4) . . . no
O29 Co26 O31 95(4) . . . no
O29 Co26 O32 103(5) . . . no
O29 Co26 O33 77(4) . . . no
O29 Co26 O59 179(9) . . . no
O30 Co26 O31 171(4) . . . no
O30 Co26 O32 86(5) . . . no
O30 Co26 O33 113(4) . . . no
O30 Co26 O59 96(5) . . . no
O31 Co26 O32 85(5) . . . no
O31 Co26 O33 75(3) . . . no
O31 Co26 O59 85(5) . . . no
O32 Co26 O33 160(5) . . . no
O32 Co26 O59 78(7) . . . no
O33 Co26 O59 103(5) . . . no
O44 Co58 O45 74(3) . . . no
O44 Co58 O59 92(5) . . . no
O44 Co58 O60 90(5) . . . no
O45 Co58 O59 88(5) . . . no
O45 Co58 O60 90(5) . . . no
O59 Co58 O60 177(7) . . . no
O68 Co67 O77 173(11) . . . no
O39 Co67 O68 87(5) 5_565 . . no
O39 Co67 O77 97(6) 5_565 . . no
O27 Co71 O28 178.00 . . . no
O27 Co71 O72 96(5) . . . no
O27 Co71 O79 87(5) . . . no
O28 Co71 O72 83.00 . . . no
O28 Co71 O79 94.00 . . . no
O72 Co71 O79 175(6) . . . no
O41 Co73 O42 101(3) . . . no
O41 Co73 O74 103(2) . . . no
O41 Co73 O75 77(3) . . . no
O41 Co73 O41 154(4) . . 8_665 no
O41 Co73 O42 82(3) . . 8_665 no
O42 Co73 O74 83(4) . . . no
O42 Co73 O75 97(4) . . . no
O41 Co73 O42 82(3) 8_665 . . no
O42 Co73 O42 166(3) . . 8_665 no
O74 Co73 O75 180(5) . . . no
O41 Co73 O74 103(3) 8_665 . . no
O42 Co73 O74 83(4) 8_665 . . no
O41 Co73 O75 77(3) 8_665 . . no
O42 Co73 O75 97(4) 8_665 . . no
O41 Co73 O42 101(3) 8_665 . 8_665 no
O43 Co76 O77 96(3) . . . no
O43 Co76 O78 85(3) . . . no
O43 Co76 O43 169(6) . . 5_565 no
O43 Co76 O43 89(4) . . 34_555 no
O77 Co76 O78 180.00(3) . . . no
O43 Co76 O77 96(3) 5_565 . . no
O43 Co76 O77 96(3) 34_555 . . no
O43 Co76 O78 85(3) 5_565 . . no
O43 Co76 O78 85(3) 34_555 . . no
O43 Co76 O43 90(4) 5_565 . 34_555 no
O34 Ti25 O35 82(5) . . . no
O34 Ti25 O37 92(4) . . . no
O34 Ti25 O74 178(7) . . . no
O34 Ti25 O36 82(5) . . 8_665 no
O34 Ti25 O38 90(5) . . 8_665 no
O35 Ti25 O37 110(4) . . . no
O35 Ti25 O74 96(5) . . . no
O35 Ti25 O36 163(5) . . 8_665 no
O35 Ti25 O38 77(4) . . 8_665 no
O37 Ti25 O74 88(3) . . . no
O36 Ti25 O37 76(3) 8_665 . . no
O37 Ti25 O38 173(4) . . 8_665 no
O36 Ti25 O74 100(4) 8_665 . . no
O38 Ti25 O74 90(4) 8_665 . . no
O36 Ti25 O38 98(4) 8_665 . 8_665 no
O29 Ti26 O30 84(4) . . . no
O29 Ti26 O31 95(4) . . . no
O29 Ti26 O32 103(5) . . . no
O29 Ti26 O33 77(4) . . . no
O29 Ti26 O59 179(9) . . . no
O30 Ti26 O31 171(4) . . . no
O30 Ti26 O32 86(5) . . . no
O30 Ti26 O33 113(4) . . . no
O30 Ti26 O59 96(5) . . . no
O31 Ti26 O32 85(5) . . . no
O31 Ti26 O33 75(3) . . . no
O31 Ti26 O59 85(5) . . . no
O32 Ti26 O33 160(5) . . . no
O32 Ti26 O59 78(7) . . . no
O33 Ti26 O59 103(5) . . . no
O44 Ti58 O45 74(3) . . . no
O44 Ti58 O59 92(5) . . . no
O44 Ti58 O60 90(5) . . . no
O45 Ti58 O59 88(5) . . . no
O45 Ti58 O60 90(5) . . . no
O59 Ti58 O60 177(7) . . . no
O68 Ti67 O77 173(11) . . . no
O39 Ti67 O68 87(5) 5_565 . . no
O39 Ti67 O77 97(6) 5_565 . . no
O27 Ti71 O28 178.00 . . . no
O27 Ti71 O72 96(5) . . . no
O27 Ti71 O79 87(5) . . . no
O28 Ti71 O72 83.00 . . . no
O28 Ti71 O79 94.00 . . . no
O72 Ti71 O79 175(6) . . . no
O41 Ti73 O42 101(3) . . . no
O41 Ti73 O74 103(2) . . . no
O41 Ti73 O75 77(3) . . . no
O41 Ti73 O41 154(4) . . 8_665 no
O41 Ti73 O42 82(3) . . 8_665 no
O42 Ti73 O74 83(4) . . . no
O42 Ti73 O75 97(4) . . . no
O41 Ti73 O42 82(3) 8_665 . . no
O42 Ti73 O42 166(3) . . 8_665 no
O74 Ti73 O75 180(5) . . . no
O41 Ti73 O74 103(3) 8_665 . . no
O42 Ti73 O74 83(4) 8_665 . . no
O41 Ti73 O75 77(3) 8_665 . . no
O42 Ti73 O75 97(4) 8_665 . . no
O41 Ti73 O42 101(3) 8_665 . 8_665 no
O43 Ti76 O77 96(3) . . . no
O43 Ti76 O78 85(3) . . . no
O43 Ti76 O43 169(6) . . 5_565 no
O43 Ti76 O43 89(4) . . 34_555 no
O77 Ti76 O78 180.00(3) . . . no
O43 Ti76 O77 96(3) 5_565 . . no
O43 Ti76 O77 96(3) 34_555 . . no
O43 Ti76 O78 85(3) 5_565 . . no
O43 Ti76 O78 85(3) 34_555 . . no
O43 Ti76 O43 90(4) 5_565 . 34_555 no
Co71 O27 C66B 139(10) . . . no
Ti71 O27 C66B 139(10) . . . no
Co71 O28 C56B 136.00 . . . no
Ti71 O28 C56B 136.00 . . . no
Co26 O30 C54B 134(12) . . . no
Ti26 O30 C54B 134(12) . . . no
Co26 O31 C9 141(6) . . . no
Ti26 O31 C9 141(6) . . . no
Co26 O32 C53B 146(12) . . . no
Ti26 O32 C53B 146(12) . . . no
Co26 O33 C19 120(5) . . . no
Ti26 O33 C19 120(5) . . . no
Co25 O35 C23 132(7) . . . no
Ti25 O35 C23 132(7) . . . no
Co25 O36 C5 130(6) 8_665 . . no
Ti25 O36 C5 130(6) 8_665 . . no
Co25 O37 C1 135(6) . . . no
Ti25 O37 C1 135(6) . . . no
Co25 O38 C23 135(6) 8_665 . . no
Ti25 O38 C23 135(6) 8_665 . . no
Co67 O39 C24 129(6) 5_565 . . no
Ti67 O39 C24 129(6) 5_565 . . no
Co73 O41 C1 119(5) . . . no
Ti73 O41 C1 119(5) . . . no
Co73 O41 C1 119(5) 8_665 . . no
Ti73 O41 C1 119(5) 8_665 . . no
Co73 O42 C5 134(6) . . . no
Ti73 O42 C5 134(6) . . . no
Co73 O42 C5 134(6) 8_665 . . no
Ti73 O42 C5 134(6) 8_665 . . no
Co76 O43 C24 132(6) . . . no
Ti76 O43 C24 132(6) . . . no
Co76 O43 C24 132(6) 5_565 . . no
Ti76 O43 C24 132(6) 5_565 . . no
Co76 O43 C24 132(6) 34_555 . . no
Ti76 O43 C24 132(6) 34_555 . . no
Co58 O44 C9 134(7) . . . no
Ti58 O44 C9 134(7) . . . no
Co58 O45 C19 141(6) . . . no
Ti58 O45 C19 141(6) . . . no
Co26 O59 Co58 119(7) . . . no
Ti26 O59 Ti58 119(7) . . . no
Co25 O74 Co73 120(5) . . . no
Co25 O74 Co25 120(6) . . 8_665 no
Co25 O74 Co73 120(5) . . 8_665 no
Co25 O74 Co73 120(5) 8_665 . . no
Ti25 O74 Ti73 120(5) . . . no
Ti25 O74 Ti25 120(6) . . 8_665 no
Ti25 O74 Ti73 120(5) . . 8_665 no
Ti25 O74 Ti73 120(5) 8_665 . . no
Co25 O74 Co73 120(5) 8_665 . 8_665 no
Ti25 O74 Ti73 120(5) 8_665 . 8_665 no
Co67 O77 Co76 111(9) . . . no
Co67 O77 Co67 139(17) . . 5_565 no
Co67 O77 Co76 111(9) . . 5_565 no
Co67 O77 Co76 111(9) . . 34_555 no
Co67 O77 Co76 111(9) 5_565 . . no
Co67 O77 Co76 111(9) 34_555 . . no
Ti67 O77 Ti76 111(9) . . . no
Ti67 O77 Ti67 139(17) . . 5_565 no
Ti67 O77 Ti76 111(9) . . 5_565 no
Ti67 O77 Ti76 111(9) . . 34_555 no
Ti67 O77 Ti76 111(9) 5_565 . . no
Ti67 O77 Ti76 111(9) 34_555 . . no
Co67 O77 Co76 111(9) 5_565 . 5_565 no
Co67 O77 Co67 139(17) 5_565 . 34_555 no
Co67 O77 Co76 111(9) 5_565 . 34_555 no
Co67 O77 Co76 111(9) 34_555 . 5_565 no
Ti67 O77 Ti76 111(9) 5_565 . 5_565 no
Ti67 O77 Ti67 139(17) 5_565 . 34_555 no
Ti67 O77 Ti76 111(9) 5_565 . 34_555 no
Ti67 O77 Ti76 111(9) 34_555 . 5_565 no
Co67 O77 Co76 111(9) 34_555 . 34_555 no
Ti67 O77 Ti76 111(9) 34_555 . 34_555 no
O37 C1 O41 127(6) . . . no
O37 C1 C2 118(4) . . . no
O41 C1 C2 115(4) . . . no
C1 C2 C3 120(3) . . . no
C1 C2 C46B 120(10) . . . no
C3 C2 C46B 120(9) . . . no
C2 C3 C48B 120(10) . . . no
O36 C5 O42 127(6) . . . no
O36 C5 C6 118(6) . . . no
O42 C5 C6 115(5) . . . no
C5 C6 C7 120(4) . . . no
C5 C6 C50B 119(9) . . . no
C7 C6 C50B 121(9) . . . no
C6 C7 C52B 120(10) . . . no
O31 C9 O44 120(6) . . . no
O31 C9 C10 120(5) . . . no
O44 C9 C10 121(5) . . . no
C9 C10 C11 120(4) . . . no
C9 C10 C17 120(3) . . . no
C11 C10 C17 120(4) . . . no
C10 C11 C13 120(3) . . . no
C11 C13 C14 120(3) . . . no
C11 C13 C24 120(3) . . . no
C14 C13 C24 120(3) . . . no
C13 C14 C16 120(4) . . . no
C14 C16 C17 120(3) . . . no
C14 C16 C23 120(3) . . . no
C17 C16 C23 120(3) . . . no
C10 C17 C16 120(3) . . . no
O33 C19 O45 127(6) . . . no
O33 C19 C20 115(4) . . . no
O45 C19 C20 118(5) . . . no
C19 C20 C21 120(4) . . . no
C19 C20 C63B 119(10) . . . no
C21 C20 C63B 122(10) . . . no
C20 C21 C65B 121(10) . . . no
O35 C23 O38 127(7) . . . no
O35 C23 C16 115(5) . . . no
O38 C23 C16 118(5) . . . no
O39 C24 O43 127(6) . . . no
O39 C24 C13 115(5) . . . no
O43 C24 C13 118(5) . . . no
C3 C48B C49B 120(18) . . . no
O40 C49B C48B 121(18) . . . no
C7 C52B C53B 120(17) . . . no
O32 C53B C52B 121(17) . . . no
O30 C54B C55B 118.00 . . . no
C54B C55B C61B 122.00 . . . no
O28 C56B C57B 120.00 . . . no
C56B C57B C69B 120.00 . . . no
C21 C65B C66B 121(16) . . . no
O27 C66B C65B 119(15) . . . no
C2 C3 H4 120(4) . . . no
C48B C3 H4 120(10) . . . no
C6 C7 H8 120(5) . . . no
C52B C7 H8 121(11) . . . no
C10 C11 H12 120(5) . . . no
C13 C11 H12 120(4) . . . no
C13 C14 H15 120(4) . . . no
C16 C14 H15 120(5) . . . no
C10 C17 H18 120(5) . . . no
C16 C17 H18 120(5) . . . no
C20 C21 H22 120(5) . . . no
C65B C21 H22 119(10) . . . no
C2 C46B H47B 119.00 . . . no
C6 C50B H51B 120.00 . . . no
C55B C61B H62B 114.00 . . . no
C20 C63B H64B 122.00 . . . no
C57B C69B H70B 117.00 . . . no

loop_
_geom_bond_atom_site_label_1
_geom_bond_atom_site_label_2
_geom_bond_distance
_geom_bond_site_symmetry_1
_geom_bond_site_symmetry_2
_geom_bond_publ_flag
Co25 O34 1.97(13) . . no
Co25 O35 1.81(8) . . no
Co25 O37 2.16(8) . . no
Co25 O74 2.03(11) . . no
Co25 O36 1.78(9) . 8_665 no
Co25 O38 1.97(9) . 8_665 no
Co26 O29 2.14(14) . . no
Co26 O30 2.12(9) . . no
Co26 O31 2.04(9) . . no
Co26 O32 1.77(9) . . no
Co26 O33 2.04(9) . . no
Co26 O59 2.11(14) . . no
Co58 O44 1.94(9) . . no
Co58 O45 2.06(8) . . no
Co58 O59 2.17(16) . . no
Co58 O60 1.95(14) . . no
Co67 O68 2.01(17) . . no
Co67 O77 1.96(9) . . no
Co67 O39 1.92(9) . 5_565 no
Co71 O27 1.78(8) . . no
Co71 O28 2.1(9) . . no
Co71 O72 2.11(14) . . no
Co71 O79 2.06(16) . . no
Co73 O41 1.99(7) . . no
Co73 O42 2.27(8) . . no
Co73 O74 2.13(12) . . no
Co73 O75 1.96(13) . . no
Co73 O41 1.99(7) . 8_665 no
Co73 O42 2.27(8) . 8_665 no
Co76 O43 1.91(6) . . no
Co76 O77 2.1(3) . . no
Co76 O78 2.0(3) . . no
Co76 O43 1.91(6) . 5_565 no
Co76 O43 1.91(6) . 34_555 no
Ti25 O34 1.97(13) . . no
Ti25 O35 1.81(8) . . no
Ti25 O37 2.16(8) . . no
Ti25 O74 2.03(11) . . no
Ti25 O36 1.78(9) . 8_665 no
Ti25 O38 1.97(9) . 8_665 no
Ti26 O29 2.14(14) . . no
Ti26 O30 2.12(9) . . no
Ti26 O31 2.04(9) . . no
Ti26 O32 1.77(9) . . no
Ti26 O33 2.04(9) . . no
Ti26 O59 2.11(14) . . no
Ti58 O44 1.94(9) . . no
Ti58 O45 2.06(8) . . no
Ti58 O59 2.17(16) . . no
Ti58 O60 1.95(14) . . no
Ti67 O68 2.01(17) . . no
Ti67 O77 1.96(9) . . no
Ti67 O39 1.92(9) . 5_565 no
Ti71 O27 1.78(8) . . no
Ti71 O28 2.1(9) . . no
Ti71 O72 2.11(14) . . no
Ti71 O79 2.06(16) . . no
Ti73 O41 1.99(7) . . no
Ti73 O42 2.27(8) . . no
Ti73 O74 2.13(12) . . no
Ti73 O75 1.96(13) . . no
Ti73 O41 1.99(7) . 8_665 no
Ti73 O42 2.27(8) . 8_665 no
Ti76 O43 1.91(6) . . no
Ti76 O77 2.1(3) . . no
Ti76 O78 2.0(3) . . no
Ti76 O43 1.91(6) . 5_565 no
Ti76 O43 1.91(6) . 34_555 no
O27 C66B 1.24(16) . . no
O28 C56B 1.3(10) . . no
O30 C54B 1.3(2) . . no
O31 C9 1.25(9) . . no
O32 C53B 1.3(3) . . no
O33 C19 1.25(7) . . no
O35 C23 1.24(10) . . no
O36 C5 1.25(9) . . no
O37 C1 1.25(6) . . no
O38 C23 1.25(9) . . no
O39 C24 1.25(10) . . no
O40 C49B 1.3(3) . . no
O41 C1 1.25(7) . . no
O42 C5 1.25(9) . . no
O43 C24 1.25(9) . . no
O44 C9 1.25(9) . . no
O45 C19 1.25(7) . . no
C1 C2 1.57(7) . . no
C2 C3 1.45(6) . . no
C2 C46B 1.5(2) . . no
C3 C48B 1.5(2) . . no
C5 C6 1.57(6) . . no
C6 C7 1.45(8) . . no
C6 C50B 1.5(2) . . no
C7 C52B 1.4(2) . . no
C9 C10 1.57(7) . . no
C10 C11 1.45(5) . . no
C10 C17 1.45(5) . . no
C11 C13 1.45(5) . . no
C13 C14 1.45(5) . . no
C13 C24 1.57(6) . . no
C14 C16 1.45(5) . . no
C16 C17 1.46(5) . . no
C16 C23 1.57(6) . . no
C19 C20 1.57(8) . . no
C20 C21 1.45(7) . . no
C20 C63B 1.5(2) . . no
C21 C65B 1.5(2) . . no
C48B C49B 1.6(3) . . no
C52B C53B 1.6(3) . . no
C54B C55B 1.5(4) . . no
C55B C61B 1.5(4) . . no
C56B C57B 1.5(5) . . no
C57B C69B 1.5(4) . . no
C65B C66B 1.6(3) . . no
C3 H4 0.92(6) . . no
C7 H8 0.92(6) . . no
C11 H12 0.92(6) . . no
C14 H15 0.92(6) . . no
C17 H18 0.92(6) . . no
C21 H22 0.93(7) . . no
C46B H47B 1.0(19) . . no
C50B H51B 1.0(19) . . no
C61B H62B 1.1(19) . . no
C63B H64B 0.8(18) . . no
C69B H70B 0.8(19) . . no
